data_2207981
loop_
_publ_author_name
'Raja Dey'
'Tapati Banerjee'
'Vratislav Langer'
'Sibdas Ray'
'Priyobroto Roychowdhury'

_publ_section_title
;
 5-Amino-1-[2-(diethylamino)ethyl]-1<i>H</i>-imidazole-4-carboxamide
;
_journal_coeditor_code BT6804
_journal_issue 2
_journal_name_full 'Acta Crystallographica Section E'
_journal_page_first o814
_journal_page_last o816
_journal_paper_doi 10.1107/S160053680600239X
_journal_volume 62
_journal_year 2006
_chemical_formula_iupac 'C10 H19 N5 O'
_chemical_formula_moiety 'C10 H19 N5 O'
_chemical_formula_sum 'C10 H19 N5 O'
_chemical_formula_weight 225.30
_chemical_name_systematic
;
5-Amino-1-[2-(diethylamino)ethyl]-1H-imidazole-4-carboxamide
;
_space_group_IT_number 14
_symmetry_cell_setting monoclinic
_symmetry_space_group_name_Hall '-P 2ybc'
_symmetry_space_group_name_H-M 'P 1 21/c 1'
_atom_sites_solution_hydrogens geom
_atom_sites_solution_primary direct
_atom_sites_solution_secondary difmap
_audit_creation_method SHELXL97
_cell_angle_alpha 90.00
_cell_angle_beta 90.7780(10)
_cell_angle_gamma 90.00
_cell_formula_units_Z 4
_cell_length_a 14.27680(10)
_cell_length_b 5.90660(10)
_cell_length_c 14.6413(2)
_cell_measurement_reflns_used 8192
_cell_measurement_temperature 173(2)
_cell_measurement_theta_max 25.00
_cell_measurement_theta_min 2.78
_cell_volume 1234.55(3)
_computing_cell_refinement 'SAINT (Siemens, 1995)'
_computing_data_collection 'SMART (Siemens, 1995)'
_computing_data_reduction 'SAINT and SADABS (Sheldrick, 2002)'
_computing_molecular_graphics 'DIAMOND (Brandenburg, 2005)'
_computing_publication_material SHELXTL
_computing_structure_refinement SHELXTL
_computing_structure_solution 'SHELXTL (Bruker, 2001)'
_diffrn_ambient_temperature 173(2)
_diffrn_measured_fraction_theta_full 1.000
_diffrn_measured_fraction_theta_max 1.000
_diffrn_measurement_device_type 'Bruker SMART CCD area-detector'
_diffrn_measurement_method \w
_diffrn_radiation_monochromator graphite
_diffrn_radiation_source 'fine-focus sealed tube'
_diffrn_radiation_type MoK\a
_diffrn_radiation_wavelength 0.71073
_diffrn_reflns_av_R_equivalents 0.0478
_diffrn_reflns_av_sigmaI/netI 0.0303
_diffrn_reflns_limit_h_max 16
_diffrn_reflns_limit_h_min -16
_diffrn_reflns_limit_k_max 7
_diffrn_reflns_limit_k_min -7
_diffrn_reflns_limit_l_max 17
_diffrn_reflns_limit_l_min -17
_diffrn_reflns_number 11862
_diffrn_reflns_theta_full 25.00
_diffrn_reflns_theta_max 25.00
_diffrn_reflns_theta_min 2.78
_diffrn_standards_decay_% 0
_diffrn_standards_number 0
_exptl_absorpt_coefficient_mu 0.083
_exptl_absorpt_correction_T_max 0.9967
_exptl_absorpt_correction_T_min 0.9213
_exptl_absorpt_correction_type multi-scan
_exptl_absorpt_process_details '(SADABS; Sheldrick, 2002)'
_exptl_crystal_colour colourless
_exptl_crystal_density_diffrn 1.212
_exptl_crystal_density_meas 1.202
_exptl_crystal_density_method 'flotation in what'
_exptl_crystal_description plate
_exptl_crystal_F_000 488
_exptl_crystal_size_max 1.00
_exptl_crystal_size_mid 0.20
_exptl_crystal_size_min 0.04
_refine_diff_density_max 0.251
_refine_diff_density_min -0.224
_refine_ls_extinction_method none
_refine_ls_goodness_of_fit_ref 1.034
_refine_ls_hydrogen_treatment mixed
_refine_ls_matrix_type full
_refine_ls_number_parameters 178
_refine_ls_number_reflns 2161
_refine_ls_number_restraints 0
_refine_ls_restrained_S_all 1.034
_refine_ls_R_factor_all 0.0565
_refine_ls_R_factor_gt 0.0464
_refine_ls_shift/su_max 0.000
_refine_ls_shift/su_mean 0.000
_refine_ls_structure_factor_coef Fsqd
_refine_ls_weighting_details 'calc w = 1/[\s^2^(Fo^2^)+(0.0608P)^2^+0.6313P] where P=(Fo^2^+2Fc^2^)/3'
_refine_ls_weighting_scheme calc
_refine_ls_wR_factor_gt 0.1140
_refine_ls_wR_factor_ref 0.1211
_reflns_number_gt 1866
_reflns_number_total 2161
_reflns_threshold_expression I>2\s(I)
_cod_data_source_file bt6804.cif
_cod_data_source_block I
_cod_depositor_comments
;
The following automatic conversions were performed:
'_exptl_absorpt_correction_type' value 'multi scan' changed to
'multi-scan' according to
'/home/saulius/struct/CIF-dictionaries/cif_core.dic' dictionary named
'cif_core.dic' version 2.4.1 from 2010-06-29.

Automatic conversion script
Id: cif_fix_enum 1527 2010-12-29 10:47:43Z saulius 

The following automatic conversions were performed:

'_exptl_absorpt_correction_type' value 'multi scan' changed to
'multi-scan' according to
/home/saulius/struct/CIF-dictionaries/cif_core.dic dictionary named
'cif_core.dic' version 2.4.1 from 2010-06-29.

Automatic conversion script
Id: cif_fix_values 1715 2011-07-08 13:25:40Z adriana 
;
_cod_original_sg_symbol_H-M 'P 21/c'
_cod_database_code 2207981
_cod_database_fobs_code 2207981

loop_
_symmetry_equiv_pos_as_xyz
'x, y, z'
'-x, y+1/2, -z+1/2'
'-x, -y, -z'
'x, -y-1/2, z-1/2'

loop_
_atom_site_label
_atom_site_fract_x
_atom_site_fract_y
_atom_site_fract_z
_atom_site_U_iso_or_equiv
_atom_site_adp_type
_atom_site_calc_flag
_atom_site_refinement_flags
_atom_site_occupancy
_atom_site_type_symbol
O1 0.58092(9) 0.0292(2) 0.19368(8) 0.0294(3) Uani d . 1 O
N1 0.65589(10) -0.0247(2) -0.08315(9) 0.0239(3) Uani d . 1 N
C2 0.62471(12) 0.1887(3) -0.10284(11) 0.0253(4) Uani d . 1 C
H2 0.6272 0.2548 -0.1619 0.022(4) Uiso calc R 1 H
N3 0.59109(10) 0.2920(2) -0.03133(9) 0.0247(3) Uani d . 1 N
C4 0.60062(11) 0.1367(3) 0.04006(11) 0.0215(4) Uani d . 1 C
C5 0.64087(11) -0.0592(3) 0.00829(11) 0.0225(4) Uani d . 1 C
N4 0.66756(12) -0.2548(3) 0.05283(12) 0.0320(4) Uani d . 1 N
H41 0.6453(16) -0.253(4) 0.1090(16) 0.043(6) Uiso d . 1 H
H42 0.6517(15) -0.382(4) 0.0221(15) 0.040(6) Uiso d . 1 H
C6 0.56757(11) 0.1742(3) 0.13270(11) 0.0229(4) Uani d . 1 C
N5 0.52470(11) 0.3725(3) 0.14865(11) 0.0285(4) Uani d . 1 N
H51 0.4982(14) 0.399(3) 0.2016(14) 0.028(5) Uiso d . 1 H
H52 0.5080(15) 0.459(4) 0.0996(16) 0.043(6) Uiso d . 1 H
C7 0.70255(14) -0.1794(3) -0.14585(13) 0.0339(5) Uani d . 1 C
H7A 0.6757 -0.1597 -0.2080 0.041(6) Uiso calc R 1 H
H7B 0.6909 -0.3374 -0.1266 0.047(6) Uiso calc R 1 H
C8 0.80774(15) -0.1375(4) -0.14820(15) 0.0423(5) Uani d . 1 C
H8A 0.8338 -0.1480 -0.0854 0.056(7) Uiso calc R 1 H
H8B 0.8375 -0.2569 -0.1853 0.057(7) Uiso calc R 1 H
N9 0.83077(11) 0.0840(3) -0.18629(11) 0.0386(4) Uani d . 1 N
C10 0.92446(17) 0.1584(5) -0.15690(17) 0.0620(7) Uani d . 1 C
H10A 0.9458 0.2798 -0.1984 0.084(9) Uiso calc R 1 H
H10B 0.9685 0.0298 -0.1624 0.091(10) Uiso calc R 1 H
C11 0.9280(2) 0.2443(6) -0.0610(2) 0.0818(10) Uani d . 1 C
H11A 0.8836 0.3697 -0.0546 0.104(13) Uiso calc R 1 H
H11B 0.9914 0.2975 -0.0464 0.124(13) Uiso calc R 1 H
H11C 0.9112 0.1219 -0.0190 0.093(11) Uiso calc R 1 H
C12 0.82316(18) 0.0835(5) -0.28663(15) 0.0588(7) Uani d . 1 C
H12A 0.8790 0.0080 -0.3119 0.058(7) Uiso calc R 1 H
H12B 0.7674 -0.0058 -0.3053 0.087(10) Uiso calc R 1 H
C13 0.8152(2) 0.3170(6) -0.3266(2) 0.0737(9) Uani d . 1 C
H13A 0.7629 0.3971 -0.2984 0.130(15) Uiso calc R 1 H
H13B 0.8041 0.3060 -0.3926 0.124(13) Uiso calc R 1 H
H13C 0.8735 0.4004 -0.3148 0.104(11) Uiso calc R 1 H

loop_
_atom_site_aniso_label
_atom_site_aniso_U_11
_atom_site_aniso_U_22
_atom_site_aniso_U_33
_atom_site_aniso_U_12
_atom_site_aniso_U_13
_atom_site_aniso_U_23
O1 0.0375(7) 0.0272(7) 0.0236(6) -0.0007(5) 0.0024(5) 0.0056(5)
N1 0.0266(8) 0.0208(8) 0.0243(7) -0.0011(6) 0.0026(6) -0.0039(6)
C2 0.0317(10) 0.0235(9) 0.0207(8) -0.0014(7) 0.0017(7) 0.0024(7)
N3 0.0311(8) 0.0205(7) 0.0224(7) 0.0009(6) 0.0023(6) 0.0013(6)
C4 0.0226(9) 0.0199(8) 0.0220(8) -0.0031(7) -0.0004(7) 0.0000(7)
C5 0.0221(8) 0.0210(9) 0.0244(8) -0.0048(7) -0.0003(6) 0.0005(7)
N4 0.0423(10) 0.0204(9) 0.0332(9) 0.0026(7) 0.0008(7) 0.0025(7)
C6 0.0232(9) 0.0234(9) 0.0222(8) -0.0049(7) -0.0007(7) 0.0008(7)
N5 0.0347(9) 0.0300(9) 0.0210(8) 0.0044(7) 0.0061(7) -0.0008(7)
C7 0.0418(11) 0.0254(10) 0.0347(10) -0.0015(8) 0.0111(8) -0.0094(8)
C8 0.0380(12) 0.0414(12) 0.0477(12) 0.0088(9) 0.0093(9) -0.0061(10)
N9 0.0291(9) 0.0496(11) 0.0373(9) -0.0068(8) 0.0043(7) -0.0019(8)
C10 0.0387(13) 0.091(2) 0.0562(15) -0.0169(14) -0.0021(11) 0.0022(14)
C11 0.089(2) 0.091(2) 0.0646(18) -0.027(2) -0.0238(16) -0.0043(17)
C12 0.0509(15) 0.086(2) 0.0396(12) -0.0157(14) 0.0065(10) -0.0024(13)
C13 0.0478(15) 0.109(3) 0.0644(18) -0.0125(16) -0.0032(13) 0.0315(17)

loop_
_atom_type_symbol
_atom_type_description
_atom_type_scat_dispersion_real
_atom_type_scat_dispersion_imag
_atom_type_scat_source
C C 0.0033 0.0016 'International Tables Vol C Tables 4.2.6.8 and 6.1.1.4'
H H 0.0000 0.0000 'International Tables Vol C Tables 4.2.6.8 and 6.1.1.4'
N N 0.0061 0.0033 'International Tables Vol C Tables 4.2.6.8 and 6.1.1.4'
O O 0.0106 0.0060 'International Tables Vol C Tables 4.2.6.8 and 6.1.1.4'

loop_
_geom_angle_atom_site_label_1
_geom_angle_atom_site_label_2
_geom_angle_atom_site_label_3
_geom_angle
C2 N1 C5 106.74(13)
C2 N1 C7 126.44(15)
C5 N1 C7 126.68(15)
N3 C2 N1 112.53(15)
N3 C2 H2 123.7
N1 C2 H2 123.7
C2 N3 C4 105.07(14)
C5 C4 N3 109.66(14)
C5 C4 C6 125.69(15)
N3 C4 C6 124.56(15)
N1 C5 N4 122.67(16)
N1 C5 C4 106.01(14)
N4 C5 C4 131.26(16)
C5 N4 H41 109.2(15)
C5 N4 H42 113.3(13)
H41 N4 H42 112(2)
O1 C6 N5 122.58(16)
O1 C6 C4 120.82(15)
N5 C6 C4 116.58(15)
C6 N5 H51 120.7(13)
C6 N5 H52 118.0(14)
H51 N5 H52 118.8(19)
N1 C7 C8 111.74(15)
N1 C7 H7A 109.3
C8 C7 H7A 109.3
N1 C7 H7B 109.3
C8 C7 H7B 109.3
H7A C7 H7B 107.9
N9 C8 C7 112.41(17)
N9 C8 H8A 109.1
C7 C8 H8A 109.1
N9 C8 H8B 109.1
C7 C8 H8B 109.1
H8A C8 H8B 107.9
C10 N9 C8 111.42(19)
C10 N9 C12 110.37(17)
C8 N9 C12 111.42(18)
N9 C10 C11 113.4(2)
N9 C10 H10A 108.9
C11 C10 H10A 108.9
N9 C10 H10B 108.9
C11 C10 H10B 108.9
H10A C10 H10B 107.7
C10 C11 H11A 109.5
C10 C11 H11B 109.5
H11A C11 H11B 109.5
C10 C11 H11C 109.5
H11A C11 H11C 109.5
H11B C11 H11C 109.5
C13 C12 N9 113.0(2)
C13 C12 H12A 109.0
N9 C12 H12A 109.0
C13 C12 H12B 109.0
N9 C12 H12B 109.0
H12A C12 H12B 107.8
C12 C13 H13A 109.5
C12 C13 H13B 109.5
H13A C13 H13B 109.5
C12 C13 H13C 109.5
H13A C13 H13C 109.5
H13B C13 H13C 109.5

loop_
_geom_bond_atom_site_label_1
_geom_bond_atom_site_label_2
_geom_bond_distance
O1 C6 1.250(2)
N1 C2 1.366(2)
N1 C5 1.374(2)
N1 C7 1.462(2)
C2 N3 1.309(2)
C2 H2 0.9500
N3 C4 1.396(2)
C4 C5 1.376(2)
C4 C6 1.459(2)
C5 N4 1.378(2)
N4 H41 0.89(2)
N4 H42 0.90(2)
C6 N5 1.343(2)
N5 H51 0.88(2)
N5 H52 0.91(2)
C7 C8 1.523(3)
C7 H7A 0.9900
C7 H7B 0.9900
C8 N9 1.461(3)
C8 H8A 0.9900
C8 H8B 0.9900
N9 C10 1.467(3)
N9 C12 1.472(3)
C10 C11 1.494(4)
C10 H10A 0.9900
C10 H10B 0.9900
C11 H11A 0.9800
C11 H11B 0.9800
C11 H11C 0.9800
C12 C13 1.502(4)
C12 H12A 0.9900
C12 H12B 0.9900
C13 H13A 0.9800
C13 H13B 0.9800
C13 H13C 0.9800

loop_
_geom_torsion_atom_site_label_1
_geom_torsion_atom_site_label_2
_geom_torsion_atom_site_label_3
_geom_torsion_atom_site_label_4
_geom_torsion
C5 N1 C2 N3 -0.06(19)
C7 N1 C2 N3 -175.93(16)
N1 C2 N3 C4 -0.06(19)
C2 N3 C4 C5 0.15(18)
C2 N3 C4 C6 -176.56(15)
C2 N1 C5 N4 -177.36(16)
C7 N1 C5 N4 -1.5(3)
C2 N1 C5 C4 0.15(17)
C7 N1 C5 C4 176.01(16)
N3 C4 C5 N1 -0.19(18)
C6 C4 C5 N1 176.48(15)
N3 C4 C5 N4 177.03(17)
C6 C4 C5 N4 -6.3(3)
C5 C4 C6 O1 5.7(3)
N3 C4 C6 O1 -178.09(15)
C5 C4 C6 N5 -175.77(16)
N3 C4 C6 N5 0.4(2)
C2 N1 C7 C8 85.7(2)
C5 N1 C7 C8 -89.4(2)
N1 C7 C8 N9 -65.6(2)
C7 C8 N9 C10 158.08(18)
C7 C8 N9 C12 -78.2(2)
C8 N9 C10 C11 -76.8(3)
C12 N9 C10 C11 158.8(3)
C10 N9 C12 C13 -74.3(3)
C8 N9 C12 C13 161.33(19)

loop_
_cod_related_entry_id
_cod_related_entry_database
_cod_related_entry_code
1 ChemSpider 21126590
